data_7058199
loop_
_publ_author_name
'Kar, Swayamsiddha'
'Shivalingegowda, Naveen'
'Krishnappagowda, Lokanath Neratur'
'Golakoti, Nageswara Rao'

_publ_section_title
;
 SiCl4 mediated one-pot synthesis of novel spirobibenzopyrans as potent
 anticancer agents
;
_journal_issue 12
_journal_name_full 'New Journal of Chemistry'
_journal_page_first 4669
_journal_paper_doi 10.1039/C8NJ06444J
_journal_volume 43
_journal_year 2019
_chemical_formula_sum 'C10.5 H8 Cl O'
_chemical_formula_weight 185.62
_space_group_IT_number 60
_space_group_name_Hall '-P 2n 2ab'
_space_group_name_H-M_alt 'P b c n'
_symmetry_cell_setting orthorhombic
_symmetry_space_group_name_Hall '-P 2n 2ab'
_symmetry_space_group_name_H-M 'P b c n'
_atom_sites_solution_hydrogens geom
_atom_sites_solution_primary direct
_atom_sites_solution_secondary difmap
_audit_creation_method SHELXL-97
_audit_update_record
;
2016-09-15 deposited with the CCDC.    2019-02-20 downloaded from the CCDC.
;
_cell_angle_alpha 90.00
_cell_angle_beta 90.00
_cell_angle_gamma 90.00
_cell_formula_units_Z 8
_cell_length_a 11.1071(6)
_cell_length_b 8.2385(4)
_cell_length_c 19.1755(9)
_cell_measurement_reflns_used 1150
_cell_measurement_temperature 296(2)
_cell_measurement_theta_max 63.68
_cell_measurement_theta_min 4.61
_cell_volume 1754.67(15)
_computing_structure_refinement 'SHELXL-97 (Sheldrick, 1997)'
_computing_structure_solution 'SHELXS-97 (Sheldrick, 1990)'
_diffrn_ambient_temperature 296(2)
_diffrn_measured_fraction_theta_full 0.983
_diffrn_measured_fraction_theta_max 0.983
_diffrn_measurement_device_type 'Bruker X8 Proteum'
_diffrn_measurement_method '\\\f and \\\w scans'
_diffrn_radiation_monochromator graphite
_diffrn_radiation_source 'fine-focus sealed tube'
_diffrn_radiation_type CuK\a
_diffrn_radiation_wavelength 1.54178
_diffrn_reflns_av_R_equivalents 0.0561
_diffrn_reflns_av_sigmaI/netI 0.0544
_diffrn_reflns_limit_h_max 12
_diffrn_reflns_limit_h_min -12
_diffrn_reflns_limit_k_max 7
_diffrn_reflns_limit_k_min -9
_diffrn_reflns_limit_l_max 22
_diffrn_reflns_limit_l_min -21
_diffrn_reflns_number 7530
_diffrn_reflns_theta_full 63.68
_diffrn_reflns_theta_max 63.68
_diffrn_reflns_theta_min 4.61
_exptl_absorpt_coefficient_mu 3.416
_exptl_absorpt_correction_T_max 0.5071
_exptl_absorpt_correction_T_min 0.4374
_exptl_absorpt_correction_type multi-scan
_exptl_absorpt_process_details SADABS
_exptl_crystal_colour White
_exptl_crystal_density_diffrn 1.405
_exptl_crystal_density_method 'not measured'
_exptl_crystal_description Rectangle
_exptl_crystal_F_000 768
_exptl_crystal_size_max 0.29
_exptl_crystal_size_mid 0.26
_exptl_crystal_size_min 0.23
_refine_diff_density_max 0.440
_refine_diff_density_min -0.481
_refine_diff_density_rms 0.142
_refine_ls_extinction_coef 0.0132(19)
_refine_ls_extinction_expression Fc^*^=kFc[1+0.001xFc^2^\l^3^/sin(2\q)]^-1/4^
_refine_ls_extinction_method SHELXL
_refine_ls_goodness_of_fit_ref 1.121
_refine_ls_hydrogen_treatment mixed
_refine_ls_matrix_type full
_refine_ls_number_parameters 115
_refine_ls_number_reflns 1423
_refine_ls_number_restraints 0
_refine_ls_restrained_S_all 1.121
_refine_ls_R_factor_all 0.0820
_refine_ls_R_factor_gt 0.0729
_refine_ls_shift/su_max 0.001
_refine_ls_shift/su_mean 0.000
_refine_ls_structure_factor_coef Fsqd
_refine_ls_weighting_details 'calc w=1/[\s^2^(Fo^2^)+(0.1368P)^2^+0.1210P] where P=(Fo^2^+2Fc^2^)/3'
_refine_ls_weighting_scheme calc
_refine_ls_wR_factor_gt 0.1888
_refine_ls_wR_factor_ref 0.2022
_reflns_number_gt 1150
_reflns_number_total 1423
_reflns_threshold_expression >2sigma(I)
_cod_data_source_file c8nj06444j2.cif
_cod_data_source_block 5cl
_cod_depositor_comments
;
The following automatic conversions were performed:

'_symmetry_cell_setting' value 'Orthorhombic' changed to
'orthorhombic' according to
/home/data/users/saulius/crontab/automatic-downloads/rss-feeds/RSC/lib/dictionaries/cif_core.dic
dictionary named 'cif_core.dic' version 2.4.2 from 2011-04-26.

Automatic conversion script
Id: cif_fix_values 4973 2017-02-22 13:04:09Z antanas 

 Adding full bibliography for 7058199--7058200.cif.
;
_cod_original_sg_symbol_H-M Pbcn
_cod_original_formula_sum 'C10.50 H8 Cl O'
_cod_database_code 7058199

loop_
_symmetry_equiv_pos_as_xyz
'x, y, z'
'x+1/2, -y+1/2, -z'
'-x, y, -z+1/2'
'-x+1/2, -y+1/2, z+1/2'
'-x, -y, -z'
'-x-1/2, y-1/2, z'
'x, -y, z-1/2'
'x-1/2, y-1/2, -z-1/2'

loop_
_atom_site_label
_atom_site_type_symbol
_atom_site_fract_x
_atom_site_fract_y
_atom_site_fract_z
_atom_site_U_iso_or_equiv
_atom_site_adp_type
_atom_site_occupancy
_atom_site_symmetry_multiplicity
_atom_site_calc_flag
_atom_site_refinement_flags
Cl1 Cl 0.86072(9) -0.28122(13) 0.45452(4) 0.0844(6) Uani 1 1 d .
O1 O 1.06996(16) 0.0098(2) 0.70499(8) 0.0522(7) Uani 1 1 d .
C1 C 0.9213(3) -0.1939(4) 0.52970(15) 0.0589(9) Uani 1 1 d .
C2 C 0.8652(3) -0.0614(4) 0.55845(15) 0.0584(9) Uani 1 1 d .
H8 H 0.7960 -0.0194 0.5380 0.070 Uiso 1 1 calc R
C3 C 0.9126(2) 0.0100(3) 0.61854(13) 0.0490(7) Uani 1 1 d .
C4 C 1.0155(2) -0.0581(3) 0.64760(12) 0.0478(7) Uani 1 1 d .
C5 C 1.0000 0.1131(4) 0.7500 0.0470(9) Uani 1 2 d S
C6 C 0.8646(2) 0.1547(3) 0.65114(14) 0.0545(8) Uani 1 1 d .
H1 H 0.8029 0.2110 0.6290 0.065 Uiso 1 1 calc R
C7 C 0.9060(3) 0.2097(3) 0.71163(14) 0.0511(8) Uani 1 1 d .
C8 C 1.0713(3) -0.1905(3) 0.61797(15) 0.0574(8) Uani 1 1 d .
H2 H 1.1406 -0.2338 0.6379 0.069 Uiso 1 1 calc R
C9 C 1.0228(3) -0.2587(4) 0.55805(14) 0.0621(9) Uani 1 1 d .
H3 H 1.0594 -0.3481 0.5374 0.075 Uiso 1 1 calc R
C10 C 0.8608(3) 0.3619(4) 0.74667(17) 0.0663(9) Uani 1 1 d .
H5 H 0.8575 0.3439 0.7966 0.080 Uiso 1 1 calc R
H4 H 0.7795 0.3839 0.7307 0.080 Uiso 1 1 calc R
C11 C 0.9395(3) 0.5103(4) 0.7320(2) 0.0788(10) Uani 1 1 d .
H6 H 0.9526 0.5176 0.6821 0.095 Uiso 1 1 calc R
H7 H 0.8958 0.6067 0.7462 0.095 Uiso 1 1 calc R

loop_
_atom_site_aniso_label
_atom_site_aniso_U_11
_atom_site_aniso_U_22
_atom_site_aniso_U_33
_atom_site_aniso_U_23
_atom_site_aniso_U_13
_atom_site_aniso_U_12
Cl1 0.0961(9) 0.0983(9) 0.0587(7) -0.0080(4) -0.0127(4) -0.0329(5)
O1 0.0433(12) 0.0627(12) 0.0505(12) -0.0099(8) -0.0045(7) 0.0070(7)
C1 0.065(2) 0.0646(18) 0.0468(14) 0.0029(13) 0.0007(14) -0.0207(14)
C2 0.0541(18) 0.0697(19) 0.0516(15) 0.0143(14) -0.0085(11) -0.0142(14)
C3 0.0440(16) 0.0545(15) 0.0487(14) 0.0071(11) -0.0008(11) -0.0077(11)
C4 0.0458(15) 0.0530(13) 0.0446(13) 0.0012(11) -0.0000(11) -0.0034(12)
C5 0.0388(19) 0.0533(19) 0.0488(19) 0.000 0.0042(14) 0.000
C6 0.0473(17) 0.0581(15) 0.0583(17) 0.0123(13) -0.0054(12) 0.0031(12)
C7 0.0432(15) 0.0535(15) 0.0567(16) 0.0057(11) 0.0061(12) 0.0020(11)
C8 0.0580(18) 0.0603(16) 0.0538(16) 0.0000(12) -0.0015(13) 0.0020(12)
C9 0.070(2) 0.0589(16) 0.0578(17) -0.0063(13) 0.0044(15) -0.0083(16)
C10 0.065(2) 0.0701(19) 0.0644(18) 0.0017(15) 0.0082(13) 0.0166(14)
C11 0.102(3) 0.0541(16) 0.080(2) -0.0007(14) 0.0061(19) 0.0099(16)

loop_
_atom_type_symbol
_atom_type_description
_atom_type_scat_dispersion_real
_atom_type_scat_dispersion_imag
_atom_type_scat_source
C C 0.0181 0.0091 'International Tables Vol C Tables 4.2.6.8 and 6.1.1.4'
H H 0.0000 0.0000 'International Tables Vol C Tables 4.2.6.8 and 6.1.1.4'
O O 0.0492 0.0322 'International Tables Vol C Tables 4.2.6.8 and 6.1.1.4'
Cl Cl 0.3639 0.7018 'International Tables Vol C Tables 4.2.6.8 and 6.1.1.4'

loop_
_geom_angle_atom_site_label_1
_geom_angle_atom_site_label_2
_geom_angle_atom_site_label_3
_geom_angle
_geom_angle_site_symmetry_1
_geom_angle_site_symmetry_3
C4 O1 C5 118.88(16) . .
C9 C1 C2 121.8(3) . .
C9 C1 Cl1 119.2(3) . .
C2 C1 Cl1 119.0(3) . .
C1 C2 C3 119.7(3) . .
C1 C2 H8 120.1 . .
C3 C2 H8 120.1 . .
C4 C3 C2 118.0(3) . .
C4 C3 C6 117.5(2) . .
C2 C3 C6 124.4(3) . .
O1 C4 C8 117.1(2) . .
O1 C4 C3 121.2(2) . .
C8 C4 C3 121.6(2) . .
O1 C5 O1 107.5(3) . 3_756
O1 C5 C7 113.19(13) . .
O1 C5 C7 103.38(13) 3_756 .
O1 C5 C7 103.38(13) . 3_756
O1 C5 C7 113.19(13) 3_756 3_756
C7 C5 C7 116.2(3) . 3_756
C7 C6 C3 122.0(3) . .
C7 C6 H1 119.0 . .
C3 C6 H1 119.0 . .
C6 C7 C5 119.2(2) . .
C6 C7 C10 123.8(3) . .
C5 C7 C10 116.9(2) . .
C4 C8 C9 119.2(3) . .
C4 C8 H2 120.4 . .
C9 C8 H2 120.4 . .
C1 C9 C8 119.6(3) . .
C1 C9 H3 120.2 . .
C8 C9 H3 120.2 . .
C7 C10 C11 113.1(3) . .
C7 C10 H5 109.0 . .
C11 C10 H5 109.0 . .
C7 C10 H4 109.0 . .
C11 C10 H4 109.0 . .
H5 C10 H4 107.8 . .
C11 C11 C10 115.2(2) 3_756 .
C11 C11 H6 108.5 3_756 .
C10 C11 H6 108.5 . .
C11 C11 H7 108.5 3_756 .
C10 C11 H7 108.5 . .
H6 C11 H7 107.5 . .

loop_
_geom_bond_atom_site_label_1
_geom_bond_atom_site_label_2
_geom_bond_distance
_geom_bond_site_symmetry_2
Cl1 C1 1.746(3) .
O1 C4 1.374(3) .
O1 C5 1.440(3) .
C1 C9 1.360(5) .
C1 C2 1.372(5) .
C2 C3 1.397(4) .
C2 H8 0.9300 .
C3 C4 1.390(4) .
C3 C6 1.448(4) .
C4 C8 1.377(4) .
C5 O1 1.440(3) 3_756
C5 C7 1.505(3) .
C5 C7 1.505(3) 3_756
C6 C7 1.327(4) .
C6 H1 0.9300 .
C7 C10 1.509(4) .
C8 C9 1.388(4) .
C8 H2 0.9300 .
C9 H3 0.9300 .
C10 C11 1.529(5) .
C10 H5 0.9700 .
C10 H4 0.9700 .
C11 C11 1.510(7) 3_756
C11 H6 0.9700 .
C11 H7 0.9700 .

loop_
_geom_torsion_atom_site_label_1
_geom_torsion_atom_site_label_2
_geom_torsion_atom_site_label_3
_geom_torsion_atom_site_label_4
_geom_torsion
_geom_torsion_site_symmetry_1
_geom_torsion_site_symmetry_4
C9 C1 C2 C3 -0.1(4) . .
Cl1 C1 C2 C3 -179.9(2) . .
C1 C2 C3 C4 -0.7(4) . .
C1 C2 C3 C6 176.7(2) . .
C5 O1 C4 C8 -161.3(2) . .
C5 O1 C4 C3 22.3(3) . .
C2 C3 C4 O1 177.3(2) . .
C6 C3 C4 O1 -0.3(4) . .
C2 C3 C4 C8 1.1(4) . .
C6 C3 C4 C8 -176.5(2) . .
C4 O1 C5 O1 80.11(18) . 3_756
C4 O1 C5 C7 -33.4(3) . .
C4 O1 C5 C7 -159.92(19) . 3_756
C4 C3 C6 C7 -8.8(4) . .
C2 C3 C6 C7 173.8(3) . .
C3 C6 C7 C5 -4.1(4) . .
C3 C6 C7 C10 178.5(2) . .
O1 C5 C7 C6 24.5(3) . .
O1 C5 C7 C6 -91.5(3) 3_756 .
C7 C5 C7 C6 143.9(3) 3_756 .
O1 C5 C7 C10 -158.0(2) . .
O1 C5 C7 C10 86.0(3) 3_756 .
C7 C5 C7 C10 -38.57(19) 3_756 .
O1 C4 C8 C9 -177.1(2) . .
C3 C4 C8 C9 -0.7(4) . .
C2 C1 C9 C8 0.4(4) . .
Cl1 C1 C9 C8 -179.7(2) . .
C4 C8 C9 C1 -0.1(4) . .
C6 C7 C10 C11 -96.9(4) . .
C5 C7 C10 C11 85.7(3) . .
C7 C10 C11 C11 -71.8(4) . 3_756
